data_7130404
loop_
_publ_author_name
'Freund, Ralph'
'Kalytta-Mewes, Andreas'
'Kraft, Maryana'
'Volkmer, Dirk'

_publ_section_title
;
 Anionic or neutral? The charge of Ni8 cubes in metal-organic framework
 compounds.
;
_journal_name_full 'Chemical Communications'
_journal_paper_doi 10.1039/D2CC03016K
_journal_year 2022
_chemical_formula_sum 'C72 H54 Cs1.27 N24 Ni8 O6'
_chemical_formula_weight 1990.00
_space_group_crystal_system cubic
_space_group_IT_number 225
_space_group_name_Hall '-F 4 2 3'
_space_group_name_H-M_alt 'F m -3 m'
_atom_sites_solution_hydrogens difmap
_audit_creation_method SHELXL-2018/3
_audit_update_record
;
2022-05-20 deposited with the CCDC.	2022-07-26 downloaded from the CCDC.
;
_cell_angle_alpha 90
_cell_angle_beta 90
_cell_angle_gamma 90
_cell_formula_units_Z 4
_cell_length_a 25.4123(5)
_cell_length_b 25.4123(5)
_cell_length_c 25.4123(5)
_cell_measurement_reflns_used 9946
_cell_measurement_temperature 150(2)
_cell_measurement_theta_max 39.671
_cell_measurement_theta_min 2.6585
_cell_volume 16410.9(6)
_computing_cell_refinement 'SAINT V8.40A'
_computing_data_collection 'Bruker APEX3'
_computing_data_reduction 'SAINT V8.40A'
_computing_structure_refinement 'SHELXL-2018/3 (Sheldrick, 2018)'
_computing_structure_solution 'SHELXT 2014/5 (Sheldrick, 2014)'
_diffrn_ambient_temperature 150(2)
_diffrn_measured_fraction_theta_full 0.998
_diffrn_measured_fraction_theta_max 0.998
_diffrn_measurement_device_type 'Bruker D8 Venture'
_diffrn_radiation_type MoK\a
_diffrn_radiation_wavelength 0.71073
_diffrn_reflns_av_R_equivalents 0.0337
_diffrn_reflns_av_unetI/netI 0.0126
_diffrn_reflns_Laue_measured_fraction_full 0.998
_diffrn_reflns_Laue_measured_fraction_max 0.998
_diffrn_reflns_limit_h_max 25
_diffrn_reflns_limit_h_min -35
_diffrn_reflns_limit_k_max 35
_diffrn_reflns_limit_k_min -28
_diffrn_reflns_limit_l_max 35
_diffrn_reflns_limit_l_min -27
_diffrn_reflns_number 25161
_diffrn_reflns_point_group_measured_fraction_full 0.998
_diffrn_reflns_point_group_measured_fraction_max 0.998
_diffrn_reflns_theta_full 25.242
_diffrn_reflns_theta_max 29.956
_diffrn_reflns_theta_min 2.267
_diffrn_source 'fine-focus sealed tube'
_exptl_absorpt_coefficient_mu 1.207
_exptl_absorpt_correction_T_max 0.7478
_exptl_absorpt_correction_T_min 0.6476
_exptl_absorpt_correction_type multi-scan
_exptl_absorpt_process_details SADABS-2016/2
_exptl_crystal_colour green
_exptl_crystal_density_diffrn 0.805
_exptl_crystal_description octahedral
_exptl_crystal_F_000 3984
_exptl_crystal_size_max 0.08
_exptl_crystal_size_mid 0.08
_exptl_crystal_size_min 0.075
_refine_diff_density_max 1.603
_refine_diff_density_min -0.815
_refine_diff_density_rms 0.097
_refine_ls_extinction_method none
_refine_ls_goodness_of_fit_ref 1.105
_refine_ls_hydrogen_treatment refall
_refine_ls_matrix_type full
_refine_ls_number_parameters 52
_refine_ls_number_reflns 1249
_refine_ls_number_restraints 8
_refine_ls_restrained_S_all 1.195
_refine_ls_R_factor_all 0.0425
_refine_ls_R_factor_gt 0.0388
_refine_ls_shift/su_max 0.001
_refine_ls_shift/su_mean 0.000
_refine_ls_structure_factor_coef Fsqd
_refine_ls_weighting_details 'w=1/[\s^2^(Fo^2^)+(0.0864P)^2^+34.6654P] where P=(Fo^2^+2Fc^2^)/3'
_refine_ls_weighting_scheme calc
_refine_ls_wR_factor_gt 0.1272
_refine_ls_wR_factor_ref 0.1306
_reflns_Friedel_coverage 0.000
_reflns_number_gt 1126
_reflns_number_total 1249
_reflns_threshold_expression 'I > 2\s(I)'
_cod_data_source_file d2cc03016k1.cif
_cod_data_source_block mo_vk256_cs_0m_a_sq
_cod_original_cell_volume 16410.9(10)
_cod_database_code 7130404
_shelx_shelxl_version_number 2018/3
_shelx_space_group_comment
;
The symmetry employed for this shelxl refinement is uniquely defined
by the following loop, which should always be used as a source of
symmetry information in preference to the above space-group names.
They are only intended as comments.
;

loop_
_space_group_symop_operation_xyz
'x, y, z'
'-x, -y, z'
'-x, y, -z'
'x, -y, -z'
'z, x, y'
'z, -x, -y'
'-z, -x, y'
'-z, x, -y'
'y, z, x'
'-y, z, -x'
'y, -z, -x'
'-y, -z, x'
'y, x, -z'
'-y, -x, -z'
'y, -x, z'
'-y, x, z'
'x, z, -y'
'-x, z, y'
'-x, -z, -y'
'x, -z, y'
'z, y, -x'
'z, -y, x'
'-z, y, x'
'-z, -y, -x'
'x, y+1/2, z+1/2'
'-x, -y+1/2, z+1/2'
'-x, y+1/2, -z+1/2'
'x, -y+1/2, -z+1/2'
'z, x+1/2, y+1/2'
'z, -x+1/2, -y+1/2'
'-z, -x+1/2, y+1/2'
'-z, x+1/2, -y+1/2'
'y, z+1/2, x+1/2'
'-y, z+1/2, -x+1/2'
'y, -z+1/2, -x+1/2'
'-y, -z+1/2, x+1/2'
'y, x+1/2, -z+1/2'
'-y, -x+1/2, -z+1/2'
'y, -x+1/2, z+1/2'
'-y, x+1/2, z+1/2'
'x, z+1/2, -y+1/2'
'-x, z+1/2, y+1/2'
'-x, -z+1/2, -y+1/2'
'x, -z+1/2, y+1/2'
'z, y+1/2, -x+1/2'
'z, -y+1/2, x+1/2'
'-z, y+1/2, x+1/2'
'-z, -y+1/2, -x+1/2'
'x+1/2, y, z+1/2'
'-x+1/2, -y, z+1/2'
'-x+1/2, y, -z+1/2'
'x+1/2, -y, -z+1/2'
'z+1/2, x, y+1/2'
'z+1/2, -x, -y+1/2'
'-z+1/2, -x, y+1/2'
'-z+1/2, x, -y+1/2'
'y+1/2, z, x+1/2'
'-y+1/2, z, -x+1/2'
'y+1/2, -z, -x+1/2'
'-y+1/2, -z, x+1/2'
'y+1/2, x, -z+1/2'
'-y+1/2, -x, -z+1/2'
'y+1/2, -x, z+1/2'
'-y+1/2, x, z+1/2'
'x+1/2, z, -y+1/2'
'-x+1/2, z, y+1/2'
'-x+1/2, -z, -y+1/2'
'x+1/2, -z, y+1/2'
'z+1/2, y, -x+1/2'
'z+1/2, -y, x+1/2'
'-z+1/2, y, x+1/2'
'-z+1/2, -y, -x+1/2'
'x+1/2, y+1/2, z'
'-x+1/2, -y+1/2, z'
'-x+1/2, y+1/2, -z'
'x+1/2, -y+1/2, -z'
'z+1/2, x+1/2, y'
'z+1/2, -x+1/2, -y'
'-z+1/2, -x+1/2, y'
'-z+1/2, x+1/2, -y'
'y+1/2, z+1/2, x'
'-y+1/2, z+1/2, -x'
'y+1/2, -z+1/2, -x'
'-y+1/2, -z+1/2, x'
'y+1/2, x+1/2, -z'
'-y+1/2, -x+1/2, -z'
'y+1/2, -x+1/2, z'
'-y+1/2, x+1/2, z'
'x+1/2, z+1/2, -y'
'-x+1/2, z+1/2, y'
'-x+1/2, -z+1/2, -y'
'x+1/2, -z+1/2, y'
'z+1/2, y+1/2, -x'
'z+1/2, -y+1/2, x'
'-z+1/2, y+1/2, x'
'-z+1/2, -y+1/2, -x'
'-x, -y, -z'
'x, y, -z'
'x, -y, z'
'-x, y, z'
'-z, -x, -y'
'-z, x, y'
'z, x, -y'
'z, -x, y'
'-y, -z, -x'
'y, -z, x'
'-y, z, x'
'y, z, -x'
'-y, -x, z'
'y, x, z'
'-y, x, -z'
'y, -x, -z'
'-x, -z, y'
'x, -z, -y'
'x, z, y'
'-x, z, -y'
'-z, -y, x'
'-z, y, -x'
'z, -y, -x'
'z, y, x'
'-x, -y+1/2, -z+1/2'
'x, y+1/2, -z+1/2'
'x, -y+1/2, z+1/2'
'-x, y+1/2, z+1/2'
'-z, -x+1/2, -y+1/2'
'-z, x+1/2, y+1/2'
'z, x+1/2, -y+1/2'
'z, -x+1/2, y+1/2'
'-y, -z+1/2, -x+1/2'
'y, -z+1/2, x+1/2'
'-y, z+1/2, x+1/2'
'y, z+1/2, -x+1/2'
'-y, -x+1/2, z+1/2'
'y, x+1/2, z+1/2'
'-y, x+1/2, -z+1/2'
'y, -x+1/2, -z+1/2'
'-x, -z+1/2, y+1/2'
'x, -z+1/2, -y+1/2'
'x, z+1/2, y+1/2'
'-x, z+1/2, -y+1/2'
'-z, -y+1/2, x+1/2'
'-z, y+1/2, -x+1/2'
'z, -y+1/2, -x+1/2'
'z, y+1/2, x+1/2'
'-x+1/2, -y, -z+1/2'
'x+1/2, y, -z+1/2'
'x+1/2, -y, z+1/2'
'-x+1/2, y, z+1/2'
'-z+1/2, -x, -y+1/2'
'-z+1/2, x, y+1/2'
'z+1/2, x, -y+1/2'
'z+1/2, -x, y+1/2'
'-y+1/2, -z, -x+1/2'
'y+1/2, -z, x+1/2'
'-y+1/2, z, x+1/2'
'y+1/2, z, -x+1/2'
'-y+1/2, -x, z+1/2'
'y+1/2, x, z+1/2'
'-y+1/2, x, -z+1/2'
'y+1/2, -x, -z+1/2'
'-x+1/2, -z, y+1/2'
'x+1/2, -z, -y+1/2'
'x+1/2, z, y+1/2'
'-x+1/2, z, -y+1/2'
'-z+1/2, -y, x+1/2'
'-z+1/2, y, -x+1/2'
'z+1/2, -y, -x+1/2'
'z+1/2, y, x+1/2'
'-x+1/2, -y+1/2, -z'
'x+1/2, y+1/2, -z'
'x+1/2, -y+1/2, z'
'-x+1/2, y+1/2, z'
'-z+1/2, -x+1/2, -y'
'-z+1/2, x+1/2, y'
'z+1/2, x+1/2, -y'
'z+1/2, -x+1/2, y'
'-y+1/2, -z+1/2, -x'
'y+1/2, -z+1/2, x'
'-y+1/2, z+1/2, x'
'y+1/2, z+1/2, -x'
'-y+1/2, -x+1/2, z'
'y+1/2, x+1/2, z'
'-y+1/2, x+1/2, -z'
'y+1/2, -x+1/2, -z'
'-x+1/2, -z+1/2, y'
'x+1/2, -z+1/2, -y'
'x+1/2, z+1/2, y'
'-x+1/2, z+1/2, -y'
'-z+1/2, -y+1/2, x'
'-z+1/2, y+1/2, -x'
'z+1/2, -y+1/2, -x'
'z+1/2, y+1/2, x'

loop_
_atom_site_label
_atom_site_type_symbol
_atom_site_fract_x
_atom_site_fract_y
_atom_site_fract_z
_atom_site_U_iso_or_equiv
_atom_site_adp_type
_atom_site_occupancy
_atom_site_site_symmetry_order
_atom_site_calc_flag
_atom_site_refinement_flags_posn
_atom_site_refinement_flags_adp
_atom_site_refinement_flags_occupancy
_atom_site_disorder_assembly
_atom_site_disorder_group
Ni1 Ni 0.44129(2) 0.55871(2) 0.55871(2) 0.00730(18) Uani 1 6 d S T P . .
H1 H 0.3882(8) 0.500000 0.500000 0.029(17) Uiso 1 8 d DS . P . .
O1 O 0.42082(9) 0.500000 0.500000 0.0075(5) Uani 1 8 d DS T P . .
N1 N 0.47341(6) 0.61014(4) 0.61014(4) 0.0153(3) Uani 1 2 d S T P . .
C1 C 0.45706(9) 0.64561(6) 0.64561(6) 0.0241(5) Uani 1 2 d S T P . .
Cs1 Cs 0.45240(19) 0.7248(3) 0.45240(19) 0.077(3) Uani 0.0531(14) 2 d S T P . .
C2 C 0.500000 0.66969(8) 0.66969(8) 0.0234(6) Uani 1 4 d S T P . .
H2 H 0.4209(14) 0.6523(9) 0.6523(9) 0.035(8) Uiso 1 2 d S . P . .
C3 C 0.500000 0.71059(8) 0.71059(8) 0.0296(8) Uani 1 4 d S T P . .
C4 C 0.54313(16) 0.71797(14) 0.74317(14) 0.0363(9) Uani 0.5 1 d D U P A -1
H3 H 0.5758(12) 0.702(2) 0.739(2) 0.070(19) Uiso 0.5 1 d D . P B -1

loop_
_atom_site_aniso_label
_atom_site_aniso_U_11
_atom_site_aniso_U_22
_atom_site_aniso_U_33
_atom_site_aniso_U_23
_atom_site_aniso_U_13
_atom_site_aniso_U_12
Ni1 0.00730(18) 0.00730(18) 0.00730(18) -0.00108(7) 0.00108(7) 0.00108(7)
O1 0.0058(11) 0.0083(6) 0.0083(6) 0.000 0.000 0.000
N1 0.0143(8) 0.0157(5) 0.0157(5) -0.0089(6) 0.0006(4) 0.0006(4)
C1 0.0206(10) 0.0258(7) 0.0258(7) -0.0184(9) 0.0024(5) 0.0024(5)
Cs1 0.083(3) 0.065(4) 0.083(3) -0.020(2) -0.008(3) -0.020(2)
C2 0.0232(14) 0.0236(9) 0.0236(9) -0.0160(12) 0.000 0.000
C3 0.0297(16) 0.0296(11) 0.0296(11) -0.0235(14) 0.000 0.000
C4 0.0340(14) 0.0373(14) 0.0376(15) -0.0266(12) -0.0074(11) 0.0108(11)

loop_
_atom_type_symbol
_atom_type_description
_atom_type_scat_dispersion_real
_atom_type_scat_dispersion_imag
_atom_type_scat_source
C C 0.0033 0.0016 'International Tables Vol C Tables 4.2.6.8 and 6.1.1.4'
H H 0.0000 0.0000 'International Tables Vol C Tables 4.2.6.8 and 6.1.1.4'
Cs Cs -0.3680 2.1192 'International Tables Vol C Tables 4.2.6.8 and 6.1.1.4'
N N 0.0061 0.0033 'International Tables Vol C Tables 4.2.6.8 and 6.1.1.4'
Ni Ni 0.3393 1.1124 'International Tables Vol C Tables 4.2.6.8 and 6.1.1.4'
O O 0.0106 0.0060 'International Tables Vol C Tables 4.2.6.8 and 6.1.1.4'

loop_
_geom_angle_atom_site_label_1
_geom_angle_atom_site_label_2
_geom_angle_atom_site_label_3
_geom_angle
_geom_angle_site_symmetry_1
_geom_angle_site_symmetry_3
_geom_angle_publ_flag
N1 Ni1 N1 95.98(6) . 10_656 ?
N1 Ni1 N1 95.98(6) . 7_665 ?
N1 Ni1 N1 95.98(6) 10_656 7_665 ?
N1 Ni1 O1 170.02(8) . . ?
N1 Ni1 O1 90.68(5) 10_656 . ?
N1 Ni1 O1 90.68(5) 7_665 . ?
N1 Ni1 O1 90.68(5) . 105_666 ?
N1 Ni1 O1 170.02(8) 10_656 105_666 ?
N1 Ni1 O1 90.68(5) 7_665 105_666 ?
O1 Ni1 O1 81.79(9) . 105_666 ?
N1 Ni1 O1 90.68(5) . 101_666 ?
N1 Ni1 O1 90.68(5) 10_656 101_666 ?
N1 Ni1 O1 170.02(8) 7_665 101_666 ?
O1 Ni1 O1 81.79(9) . 101_666 ?
O1 Ni1 O1 81.80(9) 105_666 101_666 ?
N1 Ni1 Ni1 130.302(17) . 99_565 ?
N1 Ni1 Ni1 130.303(17) 10_656 99_565 ?
N1 Ni1 Ni1 66.17(5) 7_665 99_565 ?
O1 Ni1 Ni1 46.642(14) . 99_565 ?
O1 Ni1 Ni1 46.643(15) 105_666 99_565 ?
O1 Ni1 Ni1 103.85(6) 101_666 99_565 ?
N1 Ni1 Ni1 66.17(5) . 100_655 ?
N1 Ni1 Ni1 130.303(17) 10_656 100_655 ?
N1 Ni1 Ni1 130.303(17) 7_665 100_655 ?
O1 Ni1 Ni1 103.85(6) . 100_655 ?
O1 Ni1 Ni1 46.643(15) 105_666 100_655 ?
O1 Ni1 Ni1 46.643(14) 101_666 100_655 ?
Ni1 Ni1 Ni1 90.0 99_565 100_655 ?
N1 Ni1 Ni1 130.302(17) . 98_556 ?
N1 Ni1 Ni1 66.17(5) 10_656 98_556 ?
N1 Ni1 Ni1 130.303(17) 7_665 98_556 ?
O1 Ni1 Ni1 46.642(14) . 98_556 ?
O1 Ni1 Ni1 103.85(6) 105_666 98_556 ?
O1 Ni1 Ni1 46.643(15) 101_666 98_556 ?
Ni1 Ni1 Ni1 90.0 99_565 98_556 ?
Ni1 Ni1 Ni1 90.0 100_655 98_556 ?
N1 Ni1 Cs1 119.24(11) . 105_666 ?
N1 Ni1 Cs1 51.11(3) 10_656 105_666 ?
N1 Ni1 Cs1 51.11(3) 7_665 105_666 ?
O1 Ni1 Cs1 70.75(11) . 105_666 ?
O1 Ni1 Cs1 130.82(5) 105_666 105_666 ?
O1 Ni1 Cs1 130.82(5) 101_666 105_666 ?
Ni1 Ni1 Cs1 86.18(7) 99_565 105_666 ?
Ni1 Ni1 Cs1 174.60(10) 100_655 105_666 ?
Ni1 Ni1 Cs1 86.18(7) 98_556 105_666 ?
N1 Ni1 Cs1 51.11(3) . 98_556 ?
N1 Ni1 Cs1 51.11(3) 10_656 98_556 ?
N1 Ni1 Cs1 119.23(11) 7_665 98_556 ?
O1 Ni1 Cs1 130.82(5) . 98_556 ?
O1 Ni1 Cs1 130.82(5) 105_666 98_556 ?
O1 Ni1 Cs1 70.75(11) 101_666 98_556 ?
Ni1 Ni1 Cs1 174.60(10) 99_565 98_556 ?
Ni1 Ni1 Cs1 86.18(7) 100_655 98_556 ?
Ni1 Ni1 Cs1 86.18(7) 98_556 98_556 ?
Cs1 Ni1 Cs1 97.37(12) 105_666 98_556 ?
N1 Ni1 Cs1 51.11(3) . 104_565 ?
N1 Ni1 Cs1 119.23(11) 10_656 104_565 ?
N1 Ni1 Cs1 51.11(3) 7_665 104_565 ?
O1 Ni1 Cs1 130.82(5) . 104_565 ?
O1 Ni1 Cs1 70.75(11) 105_666 104_565 ?
O1 Ni1 Cs1 130.82(5) 101_666 104_565 ?
Ni1 Ni1 Cs1 86.18(7) 99_565 104_565 ?
Ni1 Ni1 Cs1 86.18(7) 100_655 104_565 ?
Ni1 Ni1 Cs1 174.60(10) 98_556 104_565 ?
Cs1 Ni1 Cs1 97.37(12) 105_666 104_565 ?
Cs1 Ni1 Cs1 97.37(12) 98_556 104_565 ?
Ni1 O1 Ni1 152.31(12) . 4_566 ?
Ni1 O1 Ni1 86.72(3) . 98_556 ?
Ni1 O1 Ni1 86.72(3) 4_566 98_556 ?
Ni1 O1 Ni1 86.72(3) . 99_565 ?
Ni1 O1 Ni1 86.72(3) 4_566 99_565 ?
Ni1 O1 Ni1 152.31(12) 98_556 99_565 ?
Ni1 O1 H1 103.85(6) . . ?
Ni1 O1 H1 103.85(6) 4_566 . ?
Ni1 O1 H1 103.85(6) 98_556 . ?
Ni1 O1 H1 103.85(6) 99_565 . ?
C1 N1 N1 108.05(12) . 100_655 ?
C1 N1 Ni1 138.12(15) . . ?
N1 N1 Ni1 113.83(5) 100_655 . ?
C1 N1 Cs1 71.70(12) . 98_556 ?
N1 N1 Cs1 99.14(9) 100_655 98_556 ?
Ni1 N1 Cs1 100.99(7) . 98_556 ?
C1 N1 Cs1 71.70(12) . 104_565 ?
N1 N1 Cs1 99.14(9) 100_655 104_565 ?
Ni1 N1 Cs1 100.99(7) . 104_565 ?
Cs1 N1 Cs1 142.6(3) 98_556 104_565 ?
C1 N1 Cs1 85.40(10) . 3_656 ?
N1 N1 Cs1 60.40(8) 100_655 3_656 ?
Ni1 N1 Cs1 115.09(10) . 3_656 ?
Cs1 N1 Cs1 38.74(16) 98_556 3_656 ?
Cs1 N1 Cs1 143.15(15) 104_565 3_656 ?
C1 N1 Cs1 85.40(10) . 7_665 ?
N1 N1 Cs1 60.40(8) 100_655 7_665 ?
Ni1 N1 Cs1 115.09(10) . 7_665 ?
Cs1 N1 Cs1 143.15(15) 98_556 7_665 ?
Cs1 N1 Cs1 38.74(16) 104_565 7_665 ?
Cs1 N1 Cs1 113.1(2) 3_656 7_665 ?
N1 C1 C2 110.4(2) . . ?
N1 C1 Cs1 84.89(14) . 104_565 ?
C2 C1 Cs1 95.43(7) . 104_565 ?
N1 C1 Cs1 84.89(14) . 98_556 ?
C2 C1 Cs1 95.43(7) . 98_556 ?
Cs1 C1 Cs1 167.1(2) 104_565 98_556 ?
N1 C1 H2 123(2) . . ?
C2 C1 H2 127(2) . . ?
Cs1 C1 H2 89.5(3) 104_565 . ?
Cs1 C1 H2 89.5(3) 98_556 . ?
Cs1 Cs1 Cs1 89.997(1) 100_655 98_556 ?
Cs1 Cs1 C1 141.02(13) 100_655 107_655 ?
Cs1 Cs1 C1 87.88(10) 98_556 107_655 ?
Cs1 Cs1 C1 87.88(10) 100_655 98_556 ?
Cs1 Cs1 C1 141.02(13) 98_556 98_556 ?
C1 Cs1 C1 70.32(14) 107_655 98_556 ?
Cs1 Cs1 N1 80.86(9) 100_655 98_556 ?
Cs1 Cs1 N1 118.22(11) 98_556 98_556 ?
C1 Cs1 N1 66.21(11) 107_655 98_556 ?
C1 Cs1 N1 23.41(5) 98_556 98_556 ?
Cs1 Cs1 N1 118.22(11) 100_655 107_655 ?
Cs1 Cs1 N1 80.86(9) 98_556 107_655 ?
C1 Cs1 N1 23.41(5) 107_655 107_655 ?
C1 Cs1 N1 66.21(11) 98_556 107_655 ?
N1 Cs1 N1 53.06(10) 98_556 107_655 ?
Cs1 Cs1 Cs1 45.0 100_655 3_656 ?
Cs1 Cs1 Cs1 44.998(1) 98_556 3_656 ?
C1 Cs1 Cs1 121.57(13) 107_655 3_656 ?
C1 Cs1 Cs1 121.57(13) 98_556 3_656 ?
N1 Cs1 Cs1 102.83(13) 98_556 3_656 ?
N1 Cs1 Cs1 102.83(13) 107_655 3_656 ?
Cs1 Cs1 C2 149.19(13) 100_655 10_656 ?
Cs1 Cs1 C2 70.44(9) 98_556 10_656 ?
C1 Cs1 C2 22.57(5) 107_655 10_656 ?
C1 Cs1 C2 92.79(13) 98_556 10_656 ?
N1 Cs1 C2 87.64(13) 98_556 10_656 ?
N1 Cs1 C2 37.33(6) 107_655 10_656 ?
Cs1 Cs1 C2 111.75(11) 3_656 10_656 ?
Cs1 Cs1 C2 70.44(9) 100_655 98_556 ?
Cs1 Cs1 C2 149.19(13) 98_556 98_556 ?
C1 Cs1 C2 92.79(13) 107_655 98_556 ?
C1 Cs1 C2 22.57(5) 98_556 98_556 ?
N1 Cs1 C2 37.33(6) 98_556 98_556 ?
N1 Cs1 C2 87.64(13) 107_655 98_556 ?
Cs1 Cs1 C2 111.75(11) 3_656 98_556 ?
C2 Cs1 C2 115.15(15) 10_656 98_556 ?
Cs1 Cs1 N1 114.60(10) 100_655 10_656 ?
Cs1 Cs1 N1 60.40(8) 98_556 10_656 ?
C1 Cs1 N1 34.79(7) 107_655 10_656 ?
C1 Cs1 N1 85.42(13) 98_556 10_656 ?
N1 Cs1 N1 68.78(12) 98_556 10_656 ?
N1 Cs1 N1 20.47(6) 107_655 10_656 ?
Cs1 Cs1 N1 86.85(10) 3_656 10_656 ?
C2 Cs1 N1 35.03(6) 10_656 10_656 ?
C2 Cs1 N1 105.54(15) 98_556 10_656 ?
Cs1 Cs1 N1 60.40(8) 100_655 3_656 ?
Cs1 Cs1 N1 114.60(10) 98_556 3_656 ?
C1 Cs1 N1 85.42(13) 107_655 3_656 ?
C1 Cs1 N1 34.79(7) 98_556 3_656 ?
N1 Cs1 N1 20.47(6) 98_556 3_656 ?
N1 Cs1 N1 68.78(12) 107_655 3_656 ?
Cs1 Cs1 N1 86.85(10) 3_656 3_656 ?
C2 Cs1 N1 105.54(15) 10_656 3_656 ?
C2 Cs1 N1 35.03(6) 98_556 3_656 ?
N1 Cs1 N1 80.14(14) 10_656 3_656 ?
Cs1 Cs1 Ni1 93.82(7) 100_655 98_556 ?
Cs1 Cs1 Ni1 93.82(7) 98_556 98_556 ?
C1 Cs1 Ni1 47.59(9) 107_655 98_556 ?
C1 Cs1 Ni1 47.59(9) 98_556 98_556 ?
N1 Cs1 Ni1 27.90(6) 98_556 98_556 ?
N1 Cs1 Ni1 27.90(6) 107_655 98_556 ?
Cs1 Cs1 Ni1 95.41(9) 3_656 98_556 ?
C2 Cs1 Ni1 65.12(9) 10_656 98_556 ?
C2 Cs1 Ni1 65.12(9) 98_556 98_556 ?
N1 Cs1 Ni1 41.00(7) 10_656 98_556 ?
N1 Cs1 Ni1 41.00(7) 3_656 98_556 ?
C1 C2 C1 103.2(2) 100_655 . ?
C1 C2 C3 128.41(13) 100_655 . ?
C1 C2 C3 128.41(13) . . ?
C1 C2 Cs1 93.17(14) 100_655 104_565 ?
C1 C2 Cs1 62.00(8) . 104_565 ?
C3 C2 Cs1 109.47(12) . 104_565 ?
C1 C2 Cs1 93.17(14) 100_655 98_556 ?
C1 C2 Cs1 62.00(8) . 98_556 ?
C3 C2 Cs1 109.47(12) . 98_556 ?
Cs1 C2 Cs1 123.62(16) 104_565 98_556 ?
C1 C2 Cs1 62.00(8) 100_655 3_656 ?
C1 C2 Cs1 93.17(14) . 3_656 ?
C3 C2 Cs1 109.47(12) . 3_656 ?
Cs1 C2 Cs1 141.1(2) 104_565 3_656 ?
Cs1 C2 Cs1 39.13(18) 98_556 3_656 ?
C1 C2 Cs1 62.00(8) 100_655 7_665 ?
C1 C2 Cs1 93.17(14) . 7_665 ?
C3 C2 Cs1 109.47(12) . 7_665 ?
Cs1 C2 Cs1 39.13(18) 104_565 7_665 ?
Cs1 C2 Cs1 141.1(2) 98_556 7_665 ?
Cs1 C2 Cs1 123.62(16) 3_656 7_665 ?
C4 C3 C2 121.19(17) . . ?
C3 C4 H3 125(4) . . ?

loop_
_geom_bond_atom_site_label_1
_geom_bond_atom_site_label_2
_geom_bond_distance
_geom_bond_site_symmetry_2
_geom_bond_publ_flag
Ni1 N1 2.0203(16) . ?
Ni1 N1 2.0203(16) 10_656 ?
Ni1 N1 2.0203(16) 7_665 ?
Ni1 O1 2.1732(6) . ?
Ni1 O1 2.1733(6) 105_666 ?
Ni1 O1 2.1733(6) 101_666 ?
Ni1 Ni1 2.9842(4) 99_565 ?
Ni1 Ni1 2.9842(4) 100_655 ?
Ni1 Ni1 2.9842(4) 98_556 ?
Ni1 Cs1 4.239(6) 105_666 ?
Ni1 Cs1 4.239(6) 98_556 ?
Ni1 Cs1 4.239(6) 104_565 ?
O1 H1 0.83(2) . ?
N1 C1 1.341(2) . ?
N1 N1 1.352(3) 100_655 ?
N1 Cs1 3.361(5) 98_556 ?
N1 Cs1 3.361(5) 104_565 ?
N1 Cs1 3.817(5) 3_656 ?
N1 Cs1 3.817(5) 7_665 ?
C1 C2 1.393(3) . ?
C1 Cs1 3.204(4) 104_565 ?
C1 Cs1 3.204(4) 98_556 ?
C1 H2 0.95(4) . ?
Cs1 Cs1 2.419(10) 100_655 ?
Cs1 Cs1 2.419(10) 98_556 ?
Cs1 Cs1 3.422(14) 3_656 ?
Cs1 C2 3.612(3) 10_656 ?
Cs1 C2 3.612(3) 98_556 ?
C2 C3 1.470(4) . ?
C3 C4 1.386(4) . ?
C4 H3 0.93(2) . ?
